data_1539662
loop_
_publ_author_name
'Bel'skii, V.K.'
'Konyk, M.B.'
'Pecharskii, V.K.'
'Bodak, O.I.'

_publ_section_title
;
 Crystalline structure of the compound Ce5 Ni Ge2
;
_journal_name_full 'Soviet Physics, Crystallography (= Kristallografiya)'
_journal_page_first 139
_journal_page_last 140
_journal_volume 32
_journal_year 1987
_chemical_formula_sum 'Ce5 Ge2 Ni'
_chemical_name_systematic 'Ce5 Ni Ge2'
_space_group_IT_number 126
_symmetry_space_group_name_Hall 'P 4 2 -1n'
_symmetry_space_group_name_H-M 'P 4/n n c :1'
_cell_angle_alpha 90
_cell_angle_beta 90
_cell_angle_gamma 90
_cell_formula_units_Z 4
_cell_length_a 11.76
_cell_length_b 11.76
_cell_length_c 6.429
_cell_volume 889.115
_citation_journal_id_ASTM SPHCA6
_cod_data_source_file Belskii_SPHCA6_1987_579.cif
_cod_data_source_block Ce5Ge2Ni1
_cod_original_cell_volume 889.1153
_cod_original_sg_symbol_Hall '-P 4a 2bc (x-1/4,y-1/4,z-1/4)'
_cod_original_formula_sum 'Ce5 Ge2 Ni1'
_cod_database_code 1539662

loop_
_symmetry_equiv_pos_as_xyz
x,y,z
-y,x,z
-x,-y,z
y,-x,z
x,-y,-z
y,x,-z
-x,y,-z
-y,-x,-z
-x+1/2,-y+1/2,-z+1/2
y+1/2,-x+1/2,-z+1/2
x+1/2,y+1/2,-z+1/2
-y+1/2,x+1/2,-z+1/2
-x+1/2,y+1/2,z+1/2
-y+1/2,-x+1/2,z+1/2
x+1/2,-y+1/2,z+1/2
y+1/2,x+1/2,z+1/2

loop_
_atom_site_label
_atom_site_type_symbol
_atom_site_fract_x
_atom_site_fract_y
_atom_site_fract_z
_atom_site_occupancy
_atom_site_U_iso_or_equiv
Ge1 Ge 0.3405 0.3405 0 1 0.0
Ce1 Ce 0.5 0 0.25 1 0.0
Ce2 Ce 0.7142 0.4136 0.5872 1 0.0
Ni1 Ni 0 0 0.332 1 0.0
